data_7129531
loop_
_publ_author_name
'Cao, Haoying'
'Ma, Shanshan'
'Feng, Yanhong'
'Guo, Yawen'
'Jiao, Peng'

_publ_section_title
;
 Synthesis of \b-Nitro Ketone from Geminal Bromonitroalkane and Silyl Enol
 Ether by Visible Light Photoredox Catalysis
;
_journal_name_full 'Chemical Communications'
_journal_paper_doi 10.1039/D1CC06529G
_journal_year 2022
_chemical_formula_moiety 'C11 H13 N O3'
_chemical_formula_sum 'C11 H13 N O3'
_chemical_formula_weight 207.23
_space_group_crystal_system orthorhombic
_space_group_IT_number 29
_space_group_name_Hall 'P 2c -2ac'
_space_group_name_H-M_alt 'P c a 21'
_atom_sites_solution_hydrogens geom
_atom_sites_solution_primary iterative
_audit_creation_date 2021-09-01
_audit_creation_method
;
Olex2 1.5
(compiled 2021.07.19 svn.r715e62df for OlexSys, GUI svn.r6383)
;
_audit_update_record
;
2021-09-05 deposited with the CCDC.	2022-01-05 downloaded from the CCDC.
;
_cell_angle_alpha 90
_cell_angle_beta 90
_cell_angle_gamma 90
_cell_formula_units_Z 4
_cell_length_a 10.2718(2)
_cell_length_b 9.7571(3)
_cell_length_c 10.9209(3)
_cell_measurement_reflns_used 10624
_cell_measurement_temperature 293(2)
_cell_measurement_theta_max 75.3210
_cell_measurement_theta_min 4.5260
_cell_volume 1094.53(5)
_computing_cell_refinement 'CrysAlisPro 1.171.40.84a (Rigaku OD, 2020)'
_computing_data_collection 'CrysAlisPro 1.171.40.84a (Rigaku OD, 2020)'
_computing_data_reduction 'CrysAlisPro 1.171.40.84a (Rigaku OD, 2020)'
_computing_molecular_graphics 'Olex2 1.5 (Dolomanov et al., 2009)'
_computing_publication_material 'Olex2 1.5 (Dolomanov et al., 2009)'
_computing_structure_refinement 'SHELXL-2018/1 (Sheldrick, 2018)'
_computing_structure_solution 'SHELXT 2014/5 (Sheldrick, 2014)'
_diffrn_ambient_environment N~2~
_diffrn_ambient_temperature 100.00(10)
_diffrn_detector 'Hybrid Pixel Array Detector'
_diffrn_detector_area_resol_mean 10.0000
_diffrn_detector_type HyPix
_diffrn_measured_fraction_theta_full 1.000
_diffrn_measured_fraction_theta_max 0.984
_diffrn_measurement_details
;
List of Runs (angles in degrees, time in seconds):

  # Type    Start    End  Width  t~exp~   \w     \q     \k     \f   Frames
#--------------------------------------------------------------------------
  1  \w     32.00 118.00   0.50    0.17    --   46.45  57.00-150.00  172
  2  \w     24.00 118.00   0.50    0.17    --   46.45  77.00-150.00  188
  3  \w     24.00 118.00   0.50    0.17    --   46.45  77.00-120.00  188
  4  \w     24.00 118.00   0.50    0.17    --   46.45  77.00 -90.00  188
  5  \w     34.00 121.00   0.50    0.17    --   46.45  22.00 151.00  174
  6  \w     93.00 178.00   0.50    0.67    --  104.75  22.00 151.00  170
  7  \w     33.00  73.00   0.50    0.67    --  104.75 -61.00  90.00   80
  8  \w     33.00  71.00   0.50    0.67    --  104.75 -61.00  60.00   76
  9  \w     34.00  73.00   0.50    0.67    --  104.75 -61.00 -30.00   78
 10  \w    -28.00  31.00   0.50    0.17    --   46.45 -22.00 -14.00  118
 11  \w    -40.00  27.00   0.50    0.17    --  -46.45  37.00 -90.00  134
 12  \w    -24.00  29.00   0.50    0.17    --  -46.45  19.00 -90.00  106
 13  \w    -56.00 -31.00   0.50    0.67    -- -102.00  77.00 -90.00   50
 14  \w    -54.00 -29.00   0.50    0.67    -- -102.00  77.00-120.00   50
 15  \w    -97.00 -71.00   0.50    0.67    -- -102.00  77.00 -90.00   52
 16  \w   -101.00 -76.00   0.50    0.67    -- -102.00  77.00-120.00   50
 17  \w    -63.00 -37.00   0.50    0.67    -- -102.00  61.00 -90.00   52
 18  \w    -68.00 -34.00   0.50    0.67    -- -102.00  61.00-120.00   68
 19  \w    -69.00 -29.00   0.50    0.67    -- -102.00  61.00   0.00   80
 20  \w    -66.00 -40.00   0.50    0.67    -- -102.00  61.00 -30.00   52
 21  \w    -63.00 -30.00   0.50    0.67    -- -102.00  61.00  60.00   66
 22  \w    -68.00 -30.00   0.50    0.67    -- -102.00  61.00  90.00   76
 23  \w    -26.00  29.00   0.50    0.17    --  -46.45  22.00 151.00  110
 24  \w   -121.00 -34.00   0.50    0.17    --  -46.45 -22.00 -14.00  174
 25  \w   -156.00 -78.00   0.50    0.67    -- -102.00 -79.00-126.59  156
 26  \w   -175.00 -79.00   0.50    0.67    -- -102.00 -77.00 -30.00  192
 27  \w   -109.00 -82.00   0.50    0.67    -- -102.00 -77.00 -37.78   54
 28  \w   -108.00 -79.00   0.50    0.67    -- -102.00 -77.00 -90.00   58
 29  \w   -105.00 -79.00   0.50    0.67    -- -102.00 -77.00 -60.00   52
 30  \w   -120.00 -34.00   0.50    0.17    --  -46.45 -37.00 -60.00  172
 31  \w   -105.00 -79.00   0.50    0.67    -- -102.00 -77.00-150.00   52
 32  \w   -105.00 -79.00   0.50    0.67    -- -102.00 -77.00-120.00   52
 33  \w   -114.00 -82.00   0.50    0.67    -- -102.00 -75.00 -45.71   64
 34  \w   -108.00 -81.00   0.50    0.67    -- -102.00 -73.00 -36.53   54
 35  \w   -108.00 -81.00   0.50    0.67    -- -102.00 -73.00 -69.06   54
 36  \w   -109.00 -82.00   0.50    0.67    -- -102.00 -72.00-159.70   54
 37  \w   -115.00 -87.00   0.50    0.67    -- -102.00 -65.00-106.98   56
 38  \w   -171.00 -87.00   0.50    0.67    -- -102.00 -65.00-121.33  168
 39  \w   -174.00-149.00   0.50    0.67    -- -102.00 -77.00 -90.00   50
 40  \w   -161.00-135.00   0.50    0.67    -- -102.00 -73.00 -36.53   52
 41  \w   -173.00 -85.00   0.50    0.67    -- -102.00 -61.00 -60.00  176
 42  \w   -171.00 -87.00   0.50    0.67    -- -102.00 -57.00 -98.08  168
 43  \w   -172.00 -88.00   0.50    0.67    -- -102.00 -52.00 -78.99  168
 44  \w   -160.00 -89.00   0.50    0.67    -- -102.00 -54.00-163.08  142
 45  \w   -172.00 -85.00   0.50    0.67    -- -102.00 -61.00-180.00  174
 46  \w   -129.00 -90.00   0.50    0.67    -- -102.00 -45.00-180.00   78
 47  \w   -114.00 -86.00   0.50    0.67    -- -102.00 -61.00-120.00   56
 48  \w   -117.00 -29.00   0.50    0.67    -- -102.00 125.00-120.00  176
 49  \w   -175.00 -90.00   0.50    0.67    -- -102.00 -22.00 -14.00  170
 50  \w   -164.00-138.00   0.50    0.67    -- -102.00 -89.00 -66.28   52
 51  \w   -175.00 -77.00   0.50    0.67    -- -102.00 -89.00 -91.78  196
 52  \w   -111.00 -77.00   0.50    0.67    -- -102.00 -89.00 -66.28   68
 53  \w   -118.00 -71.00   0.50    0.17    --  -46.45-125.00  90.00   94
;
_diffrn_measurement_device 'four-circle diffractometer'
_diffrn_measurement_device_type 'XtaLAB Synergy R, DW system, HyPix'
_diffrn_measurement_method '\w scans'
_diffrn_orient_matrix_type 'CrysAlisPro convention (1999,Acta A55,543-557)'
_diffrn_orient_matrix_UB_11 0.1221313000
_diffrn_orient_matrix_UB_12 0.0898475000
_diffrn_orient_matrix_UB_13 0.0154174000
_diffrn_orient_matrix_UB_21 0.0790869000
_diffrn_orient_matrix_UB_22 -0.1272893000
_diffrn_orient_matrix_UB_23 0.0382983000
_diffrn_orient_matrix_UB_31 0.0362169000
_diffrn_orient_matrix_UB_32 -0.0261611000
_diffrn_orient_matrix_UB_33 -0.1348372000
_diffrn_radiation_monochromator mirror
_diffrn_radiation_probe x-ray
_diffrn_radiation_type CuK\a
_diffrn_radiation_wavelength 1.54184
_diffrn_reflns_av_R_equivalents 0.0601
_diffrn_reflns_av_unetI/netI 0.0273
_diffrn_reflns_Laue_measured_fraction_full 1.000
_diffrn_reflns_Laue_measured_fraction_max 0.984
_diffrn_reflns_limit_h_max 12
_diffrn_reflns_limit_h_min -12
_diffrn_reflns_limit_k_max 12
_diffrn_reflns_limit_k_min -12
_diffrn_reflns_limit_l_max 12
_diffrn_reflns_limit_l_min -13
_diffrn_reflns_number 18887
_diffrn_reflns_point_group_measured_fraction_full 0.981
_diffrn_reflns_point_group_measured_fraction_max 0.955
_diffrn_reflns_theta_full 67.684
_diffrn_reflns_theta_max 76.008
_diffrn_reflns_theta_min 4.532
_diffrn_source 'Rotating-anode X-ray tube'
_diffrn_source_type 'Rigaku (Cu) X-ray Source'
_exptl_absorpt_coefficient_mu 0.207
_exptl_absorpt_correction_T_max 1.00000
_exptl_absorpt_correction_T_min 0.31770
_exptl_absorpt_correction_type multi-scan
_exptl_absorpt_process_details
;
CrysAlisPro 1.171.40.84a (Rigaku Oxford Diffraction, 2020)
Empirical absorption correction using spherical harmonics,
implemented in SCALE3 ABSPACK scaling algorithm.
;
_exptl_crystal_colour 'clear light colourless'
_exptl_crystal_density_diffrn 0.261
_exptl_crystal_description plate
_exptl_crystal_F_000 88
_exptl_crystal_size_max 0.5
_exptl_crystal_size_mid 0.2
_exptl_crystal_size_min 0.05
_refine_diff_density_max 0.181
_refine_diff_density_min -0.174
_refine_diff_density_rms 0.039
_refine_ls_abs_structure_details
;
 Flack x determined using 942 quotients [(I+)-(I-)]/[(I+)+(I-)]
 (Parsons, Flack and Wagner, Acta Cryst. B69 (2013) 249-259).
;
_refine_ls_abs_structure_Flack 0.17(12)
_refine_ls_extinction_method none
_refine_ls_goodness_of_fit_ref 1.093
_refine_ls_hydrogen_treatment constr
_refine_ls_matrix_type full
_refine_ls_number_parameters 138
_refine_ls_number_reflns 2179
_refine_ls_number_restraints 1
_refine_ls_restrained_S_all 1.093
_refine_ls_R_factor_all 0.0363
_refine_ls_R_factor_gt 0.0356
_refine_ls_shift/su_max 0.000
_refine_ls_shift/su_mean 0.000
_refine_ls_structure_factor_coef Fsqd
_refine_ls_weighting_details 'w=1/[\s^2^(Fo^2^)+(0.0600P)^2^+0.1928P] where P=(Fo^2^+2Fc^2^)/3'
_refine_ls_weighting_scheme calc
_refine_ls_wR_factor_gt 0.0975
_refine_ls_wR_factor_ref 0.0984
_reflns_Friedel_coverage 0.837
_reflns_Friedel_fraction_full 0.960
_reflns_Friedel_fraction_max 0.923
_reflns_number_gt 2131
_reflns_number_total 2179
_reflns_threshold_expression 'I > 2\s(I)'
_cod_data_source_file d1cc06529g2.cif
_cod_data_source_block 20210427d
_cod_depositor_comments
;

2024-06-28
Formula fixed to be consistent with given Z
                 miguel
;
_cod_original_formula_sum 'C H N O'
_cod_original_formula_weight 43.03
_cod_database_code 7129531
_shelx_shelxl_version_number 2018/3
_chemical_oxdiff_formula C1H1N1O1
_shelx_space_group_comment
;
The symmetry employed for this shelxl refinement is uniquely defined
by the following loop, which should always be used as a source of
symmetry information in preference to the above space-group names.
They are only intended as comments.
;
_diffrn_oxdiff_digest_frames
;
01eccb6b3140cc15faf243c1d19d63eaab00078d00f
;
_reflns_odcompleteness_completeness 100.00
_reflns_odcompleteness_iscentric 1
_reflns_odcompleteness_theta 66.97
_olex2_refinement_description
;
1.a Secondary CH2 refined with riding coordinates:
 C8(H8A,H8B)
1.b Aromatic/amide H refined with riding coordinates:
 C2(H2), C6(H6), C5(H5), C3(H3), C4(H4)
1.c Idealised Me refined as rotating group:
 C14(H14A,H14B,H14C), C13(H13A,H13B,H13C)
;
_olex2_submission_special_instructions 'No special instructions were received'
_oxdiff_exptl_absorpt_empirical_details
;
Empirical correction (ABSPACK) includes:
- Absorption correction using spherical harmonics
- Frame scaling
;
_oxdiff_exptl_absorpt_empirical_full_max 1.613
_oxdiff_exptl_absorpt_empirical_full_min 0.390

loop_
_space_group_symop_operation_xyz
'x, y, z'
'-x, -y, z+1/2'
'x+1/2, -y, z'
'-x+1/2, y, z+1/2'

loop_
_atom_site_label
_atom_site_type_symbol
_atom_site_fract_x
_atom_site_fract_y
_atom_site_fract_z
_atom_site_U_iso_or_equiv
_atom_site_adp_type
_atom_site_occupancy
_atom_site_site_symmetry_order
_atom_site_calc_flag
_atom_site_refinement_flags_posn
_atom_site_refinement_flags_adp
_atom_site_refinement_flags_occupancy
_atom_site_disorder_assembly
_atom_site_disorder_group
O15 O 0.87071(15) 0.50633(17) 0.54614(17) 0.0313(4) Uani 1 1 d . . . . .
O11 O 0.88948(15) 0.25362(18) 0.34171(19) 0.0362(4) Uani 1 1 d . . . . .
O12 O 0.84424(17) 0.45400(18) 0.27037(16) 0.0350(4) Uani 1 1 d . . . . .
N10 N 0.81989(16) 0.35484(18) 0.33529(18) 0.0272(4) Uani 1 1 d . . . . .
C7 C 0.7670(2) 0.5647(2) 0.5291(2) 0.0271(4) Uani 1 1 d . . . . .
C1 C 0.7400(2) 0.7006(2) 0.5864(2) 0.0280(4) Uani 1 1 d . . . . .
C8 C 0.6635(2) 0.5012(2) 0.4486(2) 0.0286(5) Uani 1 1 d . . . . .
H8A H 0.652473 0.558578 0.376840 0.034 Uiso 1 1 calc R . . . .
H8B H 0.581721 0.501845 0.493080 0.034 Uiso 1 1 calc R . . . .
C2 C 0.6270(2) 0.7745(2) 0.5611(2) 0.0319(5) Uani 1 1 d . . . . .
H2 H 0.566358 0.740387 0.505680 0.038 Uiso 1 1 calc R . . . .
C14 C 0.6998(2) 0.2525(2) 0.5105(2) 0.0335(5) Uani 1 1 d . . . . .
H14A H 0.709946 0.161986 0.477372 0.050 Uiso 1 1 calc GR . . . .
H14B H 0.621787 0.256255 0.558838 0.050 Uiso 1 1 calc GR . . . .
H14C H 0.773434 0.274197 0.560974 0.050 Uiso 1 1 calc GR . . . .
C6 C 0.8305(2) 0.7528(2) 0.6703(2) 0.0317(5) Uani 1 1 d . . . . .
H6 H 0.906315 0.704283 0.687140 0.038 Uiso 1 1 calc R . . . .
C9 C 0.69041(18) 0.3555(2) 0.4064(2) 0.0270(5) Uani 1 1 d . . . . .
C13 C 0.5885(2) 0.3110(3) 0.3124(2) 0.0324(5) Uani 1 1 d . . . . .
H13A H 0.585912 0.376119 0.246542 0.049 Uiso 1 1 calc GR . . . .
H13B H 0.504594 0.306470 0.350868 0.049 Uiso 1 1 calc GR . . . .
H13C H 0.611027 0.222307 0.280652 0.049 Uiso 1 1 calc GR . . . .
C5 C 0.8071(3) 0.8761(3) 0.7281(3) 0.0391(6) Uani 1 1 d . . . . .
H5 H 0.867131 0.910357 0.784066 0.047 Uiso 1 1 calc R . . . .
C3 C 0.6053(2) 0.8995(3) 0.6191(3) 0.0376(6) Uani 1 1 d . . . . .
H3 H 0.530603 0.949634 0.601300 0.045 Uiso 1 1 calc R . . . .
C4 C 0.6942(3) 0.9494(3) 0.7029(3) 0.0410(6) Uani 1 1 d . . . . .
H4 H 0.678520 1.032103 0.742595 0.049 Uiso 1 1 calc R . . . .

loop_
_atom_site_aniso_label
_atom_site_aniso_U_11
_atom_site_aniso_U_22
_atom_site_aniso_U_33
_atom_site_aniso_U_23
_atom_site_aniso_U_13
_atom_site_aniso_U_12
O15 0.0216(7) 0.0434(9) 0.0290(9) -0.0030(7) -0.0001(6) 0.0023(6)
O11 0.0294(8) 0.0421(9) 0.0372(10) -0.0076(8) 0.0003(7) 0.0066(6)
O12 0.0327(8) 0.0460(9) 0.0264(9) 0.0026(7) 0.0027(7) -0.0060(7)
N10 0.0228(8) 0.0376(10) 0.0213(10) -0.0043(8) -0.0012(7) -0.0010(7)
C7 0.0223(9) 0.0385(11) 0.0206(11) 0.0005(9) 0.0028(8) -0.0017(8)
C1 0.0260(10) 0.0352(10) 0.0227(10) 0.0001(9) 0.0033(7) -0.0041(9)
C8 0.0225(9) 0.0378(11) 0.0255(12) -0.0028(9) 0.0000(8) -0.0003(8)
C2 0.0290(11) 0.0362(11) 0.0305(12) -0.0006(10) 0.0029(9) -0.0016(9)
C14 0.0363(11) 0.0379(12) 0.0265(13) 0.0013(9) 0.0027(10) -0.0033(9)
C6 0.0309(11) 0.0383(11) 0.0259(12) 0.0012(9) 0.0010(9) -0.0058(9)
C9 0.0216(9) 0.0376(12) 0.0218(11) -0.0013(8) 0.0023(8) -0.0008(8)
C13 0.0224(10) 0.0429(12) 0.0319(14) -0.0044(10) 0.0000(8) -0.0036(8)
C5 0.0466(14) 0.0405(12) 0.0302(13) -0.0014(10) -0.0003(10) -0.0109(10)
C3 0.0378(12) 0.0350(12) 0.0402(14) 0.0015(10) 0.0083(10) 0.0020(9)
C4 0.0546(16) 0.0319(11) 0.0365(15) -0.0039(10) 0.0106(11) -0.0062(11)

loop_
_atom_type_symbol
_atom_type_description
_atom_type_scat_dispersion_real
_atom_type_scat_dispersion_imag
_atom_type_scat_source
C C 0.0181 0.0091 'International Tables Vol C Tables 4.2.6.8 and 6.1.1.4'
H H 0.0000 0.0000 'International Tables Vol C Tables 4.2.6.8 and 6.1.1.4'
N N 0.0311 0.0180 'International Tables Vol C Tables 4.2.6.8 and 6.1.1.4'
O O 0.0492 0.0322 'International Tables Vol C Tables 4.2.6.8 and 6.1.1.4'

loop_
_geom_angle_atom_site_label_1
_geom_angle_atom_site_label_2
_geom_angle_atom_site_label_3
_geom_angle
_geom_angle_site_symmetry_1
_geom_angle_site_symmetry_3
_geom_angle_publ_flag
O11 N10 O12 123.53(19) . . ?
O11 N10 C9 118.69(18) . . ?
O12 N10 C9 117.68(17) . . ?
O15 C7 C1 120.77(19) . . ?
O15 C7 C8 120.7(2) . . ?
C1 C7 C8 118.51(18) . . ?
C2 C1 C7 122.1(2) . . ?
C2 C1 C6 119.6(2) . . ?
C6 C1 C7 118.3(2) . . ?
C7 C8 H8A 108.4 . . ?
C7 C8 H8B 108.4 . . ?
C7 C8 C9 115.57(19) . . ?
H8A C8 H8B 107.4 . . ?
C9 C8 H8A 108.4 . . ?
C9 C8 H8B 108.4 . . ?
C1 C2 H2 120.1 . . ?
C3 C2 C1 119.8(2) . . ?
C3 C2 H2 120.1 . . ?
H14A C14 H14B 109.5 . . ?
H14A C14 H14C 109.5 . . ?
H14B C14 H14C 109.5 . . ?
C9 C14 H14A 109.5 . . ?
C9 C14 H14B 109.5 . . ?
C9 C14 H14C 109.5 . . ?
C1 C6 H6 120.0 . . ?
C5 C6 C1 120.1(2) . . ?
C5 C6 H6 120.0 . . ?
C8 C9 N10 108.32(17) . . ?
C8 C9 C14 113.7(2) . . ?
C8 C9 C13 110.19(18) . . ?
C14 C9 N10 108.64(17) . . ?
C14 C9 C13 110.93(19) . . ?
C13 C9 N10 104.56(17) . . ?
C9 C13 H13A 109.5 . . ?
C9 C13 H13B 109.5 . . ?
C9 C13 H13C 109.5 . . ?
H13A C13 H13B 109.5 . . ?
H13A C13 H13C 109.5 . . ?
H13B C13 H13C 109.5 . . ?
C6 C5 H5 119.9 . . ?
C6 C5 C4 120.2(2) . . ?
C4 C5 H5 119.9 . . ?
C2 C3 H3 119.9 . . ?
C4 C3 C2 120.2(2) . . ?
C4 C3 H3 119.9 . . ?
C5 C4 H4 119.9 . . ?
C3 C4 C5 120.1(2) . . ?
C3 C4 H4 119.9 . . ?

loop_
_geom_bond_atom_site_label_1
_geom_bond_atom_site_label_2
_geom_bond_distance
_geom_bond_site_symmetry_2
_geom_bond_publ_flag
O15 C7 1.222(3) . ?
O11 N10 1.221(2) . ?
O12 N10 1.225(3) . ?
N10 C9 1.540(2) . ?
C7 C1 1.492(3) . ?
C7 C8 1.512(3) . ?
C1 C2 1.394(3) . ?
C1 C6 1.401(3) . ?
C8 H8A 0.9700 . ?
C8 H8B 0.9700 . ?
C8 C9 1.520(3) . ?
C2 H2 0.9300 . ?
C2 C3 1.392(3) . ?
C14 H14A 0.9600 . ?
C14 H14B 0.9600 . ?
C14 H14C 0.9600 . ?
C14 C9 1.521(3) . ?
C6 H6 0.9300 . ?
C6 C5 1.380(4) . ?
C9 C13 1.529(3) . ?
C13 H13A 0.9600 . ?
C13 H13B 0.9600 . ?
C13 H13C 0.9600 . ?
C5 H5 0.9300 . ?
C5 C4 1.389(4) . ?
C3 H3 0.9300 . ?
C3 C4 1.383(4) . ?
C4 H4 0.9300 . ?

loop_
_geom_torsion_atom_site_label_1
_geom_torsion_atom_site_label_2
_geom_torsion_atom_site_label_3
_geom_torsion_atom_site_label_4
_geom_torsion
_geom_torsion_site_symmetry_1
_geom_torsion_site_symmetry_2
_geom_torsion_site_symmetry_3
_geom_torsion_site_symmetry_4
_geom_torsion_publ_flag
O15 C7 C1 C2 174.9(2) . . . . ?
O15 C7 C1 C6 -6.7(3) . . . . ?
O15 C7 C8 C9 7.8(3) . . . . ?
O11 N10 C9 C8 146.5(2) . . . . ?
O11 N10 C9 C14 22.5(3) . . . . ?
O11 N10 C9 C13 -96.0(2) . . . . ?
O12 N10 C9 C8 -37.0(2) . . . . ?
O12 N10 C9 C14 -160.98(19) . . . . ?
O12 N10 C9 C13 80.5(2) . . . . ?
C7 C1 C2 C3 178.6(2) . . . . ?
C7 C1 C6 C5 -178.0(2) . . . . ?
C7 C8 C9 N10 -58.4(2) . . . . ?
C7 C8 C9 C14 62.4(2) . . . . ?
C7 C8 C9 C13 -172.27(18) . . . . ?
C1 C7 C8 C9 -172.67(18) . . . . ?
C1 C2 C3 C4 -1.0(4) . . . . ?
C1 C6 C5 C4 -0.3(4) . . . . ?
C8 C7 C1 C2 -4.6(3) . . . . ?
C8 C7 C1 C6 173.8(2) . . . . ?
C2 C1 C6 C5 0.5(3) . . . . ?
C2 C3 C4 C5 1.2(4) . . . . ?
C6 C1 C2 C3 0.2(3) . . . . ?
C6 C5 C4 C3 -0.5(4) . . . . ?
